data_7231102
loop_
_publ_author_name
'Pino-Cuevas, Arantxa'
'Gra\~na, Ana'
'Abram, Ulrich'
'Carballo, Rosa'
'V\'azquez-L\'opez, Ezequiel M.'

_publ_section_title
;
 Structural study of mono-, di- and tetranuclear complexes of the
 {Re(CO)3}+ fragment with thiosemicarbazone/thiosemicarbazonate ligands
 containing benzothiazole or benzoxazole groups
;
_journal_issue 33
_journal_name_full CrystEngComm
_journal_page_first 4781
_journal_paper_doi 10.1039/C8CE00874D
_journal_volume 20
_journal_year 2018
_chemical_formula_sum 'C17 H18 N4 O S3'
_chemical_formula_weight 390.53
_space_group_crystal_system monoclinic
_space_group_IT_number 14
_space_group_name_Hall '-P 2ybc'
_space_group_name_H-M_alt 'P 1 21/c 1'
_symmetry_space_group_name_Hall '-P 2ybc'
_symmetry_space_group_name_H-M 'P 1 21/c 1'
_atom_sites_solution_hydrogens geom
_audit_creation_method SHELXL-2013
_audit_update_record
;
2018-03-09 deposited with the CCDC.
2018-07-09 downloaded from the CCDC.
;
_cell_angle_alpha 90
_cell_angle_beta 97.832(2)
_cell_angle_gamma 90
_cell_formula_units_Z 4
_cell_length_a 21.5521(8)
_cell_length_b 7.4568(3)
_cell_length_c 11.8391(5)
_cell_measurement_reflns_used 9879
_cell_measurement_temperature 296(2)
_cell_measurement_theta_max 67.10
_cell_measurement_theta_min 4.14
_cell_volume 1884.91(13)
_computing_cell_refinement 'Bruker SAINT'
_computing_data_collection 'Bruker APEX2'
_computing_data_reduction 'Bruker SAINT'
_computing_structure_refinement 'SHELXL-2013 (Sheldrick, 2013)'
_computing_structure_solution Shelxs-2013
_diffrn_ambient_temperature 296(2)
_diffrn_measured_fraction_theta_full 0.975
_diffrn_measured_fraction_theta_max 0.975
_diffrn_measurement_device_type 'Bruker CCD Smart 6000'
_diffrn_measurement_method '\f and \w scans'
_diffrn_radiation_type CuK\a
_diffrn_radiation_wavelength 1.54178
_diffrn_reflns_av_unetI/netI 0.0407
_diffrn_reflns_Laue_measured_fraction_full 0.975
_diffrn_reflns_Laue_measured_fraction_max 0.975
_diffrn_reflns_limit_h_max 24
_diffrn_reflns_limit_h_min -25
_diffrn_reflns_limit_k_max 8
_diffrn_reflns_limit_k_min 0
_diffrn_reflns_limit_l_max 13
_diffrn_reflns_limit_l_min 0
_diffrn_reflns_number 5271
_diffrn_reflns_point_group_measured_fraction_full 0.975
_diffrn_reflns_point_group_measured_fraction_max 0.975
_diffrn_reflns_theta_full 67.679
_diffrn_reflns_theta_max 67.680
_diffrn_reflns_theta_min 2.069
_exptl_absorpt_coefficient_mu 3.702
_exptl_absorpt_correction_T_max 0.7530
_exptl_absorpt_correction_T_min 0.5494
_exptl_absorpt_correction_type multi-scan
_exptl_absorpt_process_details 'SADABS V2012/1 (Bruker AXS Inc.)'
_exptl_crystal_colour yellow
_exptl_crystal_density_diffrn 1.376
_exptl_crystal_density_method 'not measured'
_exptl_crystal_description Plate
_exptl_crystal_F_000 816
_exptl_crystal_size_max 0.334
_exptl_crystal_size_mid 0.198
_exptl_crystal_size_min 0.021
_refine_diff_density_max 0.344
_refine_diff_density_min -0.278
_refine_diff_density_rms 0.048
_refine_ls_extinction_method none
_refine_ls_goodness_of_fit_ref 1.043
_refine_ls_hydrogen_treatment constr
_refine_ls_matrix_type full
_refine_ls_number_parameters 254
_refine_ls_number_reflns 5271
_refine_ls_number_restraints 83
_refine_ls_restrained_S_all 1.087
_refine_ls_R_factor_all 0.0564
_refine_ls_R_factor_gt 0.0525
_refine_ls_shift/su_max 0.000
_refine_ls_shift/su_mean 0.000
_refine_ls_structure_factor_coef Fsqd
_refine_ls_weighting_details 'w=1/[\s^2^(Fo^2^)+(0.0797P)^2^+0.5683P] where P=(Fo^2^+2Fc^2^)/3'
_refine_ls_weighting_scheme calc
_refine_ls_wR_factor_gt 0.1455
_refine_ls_wR_factor_ref 0.1492
_reflns_Friedel_coverage 0.000
_reflns_number_gt 4783
_reflns_number_total 5271
_reflns_threshold_expression 'I > 2\s(I)'
_cod_data_source_file c8ce00874d2.cif
_cod_data_source_block H2L1_DMSO
_cod_depositor_comments 'Adding full bibliography for 7231102--7231118.cif.'
_cod_database_code 7231102
_shelx_space_group_comment
; 
The symmetry employed for this shelxl refinement is uniquely defined 
by the following loop, which should always be used as a source of 
symmetry information in preference to the above space-group names. 
They are only intended as comments. 
;
_shelx_estimated_absorpt_t_min 0.371
_shelx_estimated_absorpt_t_max 0.926
_shelxl_version_number 2013-4

loop_
_space_group_symop_operation_xyz
'x, y, z'
'-x, y+1/2, -z+1/2'
'-x, -y, -z'
'x, -y-1/2, z-1/2'

loop_
_atom_site_label
_atom_site_type_symbol
_atom_site_fract_x
_atom_site_fract_y
_atom_site_fract_z
_atom_site_U_iso_or_equiv
_atom_site_adp_type
_atom_site_occupancy
_atom_site_site_symmetry_order
_atom_site_calc_flag
_atom_site_refinement_flags_posn
_atom_site_refinement_flags_adp
_atom_site_refinement_flags_occupancy
_atom_site_disorder_assembly
_atom_site_disorder_group
S1 S 0.92050(4) 0.19630(15) 1.29239(9) 0.0797(3) Uani 1 1 d . U . . .
S2A S 0.41354(6) 0.2951(2) 0.93539(14) 0.0544(3) Uani 0.68 1 d D U P . .
N4A N 0.4405(2) 0.0985(6) 0.7694(4) 0.0543(10) Uani 0.68 1 d . U P . .
S2B S 0.44280(14) 0.0455(4) 0.7264(3) 0.0565(6) Uani 0.32 1 d D U P . .
N4B N 0.4224(5) 0.2530(14) 0.8949(9) 0.0546(19) Uani 0.32 1 d D U P . .
N1 N 0.81306(14) 0.3587(4) 1.3085(3) 0.0816(9) Uani 1 1 d . U . . .
H1A H 0.7744 0.3812 1.2839 0.098 Uiso 1 1 calc R U . . .
H1B H 0.8311 0.4110 1.3691 0.098 Uiso 1 1 calc R U . . .
N2 N 0.81335(12) 0.1684(3) 1.1599(2) 0.0586(6) Uani 1 1 d . U . . .
H2 H 0.8324 0.0957 1.1199 0.070 Uiso 1 1 calc R U . . .
N3 N 0.75109(12) 0.2056(3) 1.1272(2) 0.0554(6) Uani 1 1 d . U . . .
C1 C 0.84478(18) 0.2439(4) 1.2534(3) 0.0590(8) Uani 1 1 d . U . . .
C2 C 0.72482(13) 0.1170(4) 1.0419(2) 0.0537(6) Uani 1 1 d . U . . .
H2A H 0.7488 0.0363 1.0064 0.064 Uiso 1 1 calc R U . . .
C3 C 0.65878(13) 0.1369(3) 0.9977(2) 0.0488(6) Uani 1 1 d . U . . .
C4 C 0.61641(16) 0.2268(4) 1.0564(3) 0.0528(7) Uani 1 1 d . U . . .
H4 H 0.6303 0.2794 1.1265 0.063 Uiso 1 1 calc R U . . .
C5 C 0.55433(17) 0.2386(3) 1.0118(3) 0.0539(7) Uani 1 1 d . U . . .
H5 H 0.5266 0.2982 1.0526 0.065 Uiso 1 1 calc R U . . .
C6 C 0.53212(13) 0.1627(3) 0.9066(2) 0.0475(6) Uani 1 1 d . U . . .
C7 C 0.57454(14) 0.0723(4) 0.8477(2) 0.0561(7) Uani 1 1 d . U . . .
H7 H 0.5607 0.0205 0.7773 0.067 Uiso 1 1 calc R U . . .
C8 C 0.63655(14) 0.0592(4) 0.8927(2) 0.0576(7) Uani 1 1 d . U . . .
H8 H 0.6641 -0.0024 0.8527 0.069 Uiso 1 1 calc R U . . .
C9 C 0.46601(13) 0.1721(3) 0.8593(2) 0.0495(6) Uani 1 1 d D U . . .
C10 C 0.35651(18) 0.2307(4) 0.8302(3) 0.0568(7) Uani 1 1 d D U . . .
C11 C 0.2934(2) 0.2787(5) 0.8282(4) 0.0806(10) Uani 1 1 d . U . . .
H11 H 0.2804 0.3510 0.8845 0.097 Uiso 1 1 calc R U . . .
C12 C 0.2510(2) 0.2129(7) 0.7375(6) 0.0965(13) Uani 1 1 d . U . . .
H12 H 0.2088 0.2426 0.7324 0.116 Uiso 1 1 calc R U . . .
C13 C 0.2713(2) 0.1053(6) 0.6565(4) 0.0970(12) Uani 1 1 d . U . . .
H13 H 0.2422 0.0615 0.5977 0.116 Uiso 1 1 calc R U . . .
C14 C 0.3302(2) 0.0621(5) 0.6590(3) 0.0789(9) Uani 1 1 d . U . . .
H14 H 0.3424 -0.0106 0.6021 0.095 Uiso 1 1 calc R U . . .
C15 C 0.37402(14) 0.1230(4) 0.7446(2) 0.0570(6) Uani 1 1 d D U . . .
O1S O 0.85828(11) 0.5888(3) 0.5061(2) 0.0764(6) Uani 1 1 d . U . . .
S1SA S 0.92274(5) 0.66504(14) 0.54227(9) 0.0696(3) Uani 0.85 1 d . U P A 1
S1SB S 0.8856(5) 0.7553(11) 0.4619(12) 0.111(3) Uani 0.15 1 d . U P A 2
C2S C 0.9104(2) 0.8925(7) 0.5790(5) 0.1153(17) Uani 1 1 d . U . . .
H211 H 0.8922 0.8968 0.6486 0.173 Uiso 0.85 1 calc R U P A 1
H212 H 0.8827 0.9487 0.5191 0.173 Uiso 0.85 1 calc R U P A 1
H213 H 0.9498 0.9548 0.5893 0.173 Uiso 0.85 1 calc R U P A 1
H214 H 0.8758 0.9161 0.6200 0.173 Uiso 0.15 1 calc R U P A 2
H215 H 0.9260 1.0036 0.5531 0.173 Uiso 0.15 1 calc R U P A 2
H216 H 0.9431 0.8332 0.6284 0.173 Uiso 0.15 1 calc R U P A 2
C3S C 0.9552(3) 0.7070(7) 0.4179(5) 0.1036(15) Uani 1 1 d . U . . .
H311 H 0.9659 0.5955 0.3851 0.155 Uiso 0.85 1 calc R U P A 1
H312 H 0.9923 0.7788 0.4357 0.155 Uiso 0.85 1 calc R U P A 1
H313 H 0.9254 0.7700 0.3646 0.155 Uiso 0.85 1 calc R U P A 1
H314 H 0.9507 0.6037 0.3691 0.155 Uiso 0.15 1 calc R U P A 2
H315 H 0.9858 0.6826 0.4830 0.155 Uiso 0.15 1 calc R U P A 2
H316 H 0.9688 0.8074 0.3768 0.155 Uiso 0.15 1 calc R U P A 2

loop_
_atom_site_aniso_label
_atom_site_aniso_U_11
_atom_site_aniso_U_22
_atom_site_aniso_U_33
_atom_site_aniso_U_23
_atom_site_aniso_U_13
_atom_site_aniso_U_12
S1 0.0582(5) 0.0903(6) 0.0862(6) -0.0035(5) -0.0066(4) 0.0089(4)
S2A 0.0586(7) 0.0554(8) 0.0499(8) -0.0063(6) 0.0105(5) 0.0071(5)
N4A 0.063(2) 0.049(3) 0.052(3) -0.0055(18) 0.0115(19) 0.0048(17)
S2B 0.0598(14) 0.0603(18) 0.0490(16) -0.0061(12) 0.0065(11) 0.0059(11)
N4B 0.072(4) 0.048(6) 0.046(5) 0.005(3) 0.015(4) 0.007(3)
N1 0.0626(17) 0.099(2) 0.0798(19) -0.0308(17) -0.0038(14) 0.0093(15)
N2 0.0502(13) 0.0629(14) 0.0620(14) -0.0067(12) 0.0048(10) 0.0050(11)
N3 0.0520(14) 0.0535(12) 0.0604(15) -0.0013(12) 0.0064(11) 0.0019(11)
C1 0.0575(19) 0.0574(17) 0.061(2) 0.0010(12) 0.0061(15) -0.0056(11)
C2 0.0559(15) 0.0513(14) 0.0543(15) -0.0004(12) 0.0088(11) 0.0018(12)
C3 0.0556(15) 0.0418(12) 0.0491(14) 0.0018(10) 0.0081(11) -0.0010(10)
C4 0.0594(18) 0.0544(15) 0.0446(16) -0.0050(11) 0.0067(13) 0.0005(12)
C5 0.0578(19) 0.0543(16) 0.0515(17) -0.0079(11) 0.0140(14) 0.0049(11)
C6 0.0557(14) 0.0413(13) 0.0461(13) 0.0028(10) 0.0090(10) 0.0003(10)
C7 0.0620(16) 0.0577(15) 0.0480(14) -0.0099(12) 0.0054(12) 0.0028(12)
C8 0.0575(16) 0.0588(16) 0.0576(15) -0.0113(13) 0.0118(12) 0.0046(12)
C9 0.0597(15) 0.0428(14) 0.0467(14) 0.0036(11) 0.0100(11) 0.0018(11)
C10 0.0716(19) 0.0491(15) 0.0494(17) 0.0076(11) 0.0075(14) -0.0008(12)
C11 0.094(2) 0.069(2) 0.086(3) 0.0145(17) 0.040(2) 0.0224(18)
C12 0.049(2) 0.107(3) 0.133(4) 0.057(3) 0.010(2) 0.0102(19)
C13 0.101(3) 0.098(3) 0.083(3) 0.025(2) -0.020(2) -0.029(2)
C14 0.107(2) 0.070(2) 0.0571(18) -0.0008(15) 0.0023(17) -0.0129(18)
C15 0.0643(16) 0.0502(14) 0.0585(16) 0.0094(12) 0.0158(12) 0.0047(12)
O1S 0.0691(14) 0.0847(15) 0.0739(14) -0.0001(12) 0.0047(11) -0.0213(12)
S1SA 0.0554(5) 0.0737(6) 0.0764(6) 0.0152(5) -0.0028(4) -0.0169(4)
S1SB 0.099(6) 0.107(6) 0.127(7) -0.005(4) 0.018(6) -0.025(4)
C2S 0.122(4) 0.107(3) 0.122(4) -0.041(3) 0.032(3) -0.039(3)
C3S 0.104(4) 0.091(3) 0.126(4) 0.004(3) 0.050(3) -0.010(2)

loop_
_atom_type_symbol
_atom_type_description
_atom_type_scat_dispersion_real
_atom_type_scat_dispersion_imag
_atom_type_scat_source
C C 0.0181 0.0091 'International Tables Vol C Tables 4.2.6.8 and 6.1.1.4'
H H 0.0000 0.0000 'International Tables Vol C Tables 4.2.6.8 and 6.1.1.4'
N N 0.0311 0.0180 'International Tables Vol C Tables 4.2.6.8 and 6.1.1.4'
S S 0.3331 0.5567 'International Tables Vol C Tables 4.2.6.8 and 6.1.1.4'
O O 0.0492 0.0322 'International Tables Vol C Tables 4.2.6.8 and 6.1.1.4'

loop_
_geom_angle_atom_site_label_1
_geom_angle_atom_site_label_2
_geom_angle_atom_site_label_3
_geom_angle
N4B S2A C10 63.9(10)
N4B S2A C9 22.5(10)
C10 S2A C9 85.97(16)
S2B N4A C9 148.8(7)
S2B N4A C15 95.6(6)
C9 N4A C15 115.4(4)
N4A S2B C15 60.9(5)
N4A S2B C9 20.7(5)
C15 S2B C9 81.49(19)
S2A N4B C9 146.3(14)
S2A N4B C10 94.5(11)
C9 N4B C10 118.2(8)
C1 N2 N3 120.8(3)
C2 N3 N2 115.5(2)
N1 C1 N2 116.3(3)
N1 C1 S1 123.5(3)
N2 C1 S1 120.2(3)
N3 C2 C3 122.6(3)
C4 C3 C8 118.4(3)
C4 C3 C2 123.1(3)
C8 C3 C2 118.5(2)
C5 C4 C3 120.7(3)
C4 C5 C6 121.1(3)
C5 C6 C7 118.3(3)
C5 C6 C9 121.5(3)
C7 C6 C9 120.2(2)
C8 C7 C6 120.6(3)
C7 C8 C3 121.0(3)
N4B C9 N4A 103.6(6)
N4B C9 C6 129.7(5)
N4A C9 C6 126.6(3)
N4B C9 S2A 11.1(5)
N4A C9 S2A 114.6(3)
C6 C9 S2A 118.8(2)
N4B C9 S2B 114.2(5)
N4A C9 S2B 10.6(2)
C6 C9 S2B 116.1(2)
S2A C9 S2B 125.07(19)
C15 C10 C11 119.7(4)
C15 C10 N4B 95.9(5)
C11 C10 N4B 144.4(5)
C15 C10 S2A 117.3(3)
C11 C10 S2A 122.9(3)
N4B C10 S2A 21.5(4)
C12 C11 C10 117.0(4)
C13 C12 C11 120.3(4)
C14 C13 C12 122.1(4)
C13 C14 C15 120.4(4)
C14 C15 C10 120.4(3)
C14 C15 N4A 132.8(3)
C10 C15 N4A 106.7(3)
C14 C15 S2B 109.4(3)
C10 C15 S2B 130.1(3)
N4A C15 S2B 23.43(16)
O1S S1SA C3S 106.8(2)
O1S S1SA C2S 105.4(2)
C3S S1SA C2S 97.2(3)
O1S S1SB C3S 109.8(6)
O1S S1SB C2S 107.4(8)
C3S S1SB C2S 100.4(6)

loop_
_geom_bond_atom_site_label_1
_geom_bond_atom_site_label_2
_geom_bond_distance
S1 C1 1.673(4)
S2A N4B 0.624(10)
S2A C10 1.695(4)
S2A C9 1.792(3)
N4A S2B 0.652(3)
N4A C9 1.255(5)
N4A C15 1.434(5)
S2B C15 1.632(4)
S2B C9 1.844(4)
N4B C9 1.238(11)
N4B C10 1.528(11)
N1 C1 1.322(5)
N2 C1 1.340(4)
N2 N3 1.373(4)
N3 C2 1.274(4)
C2 C3 1.455(4)
C3 C4 1.392(4)
C3 C8 1.396(4)
C4 C5 1.373(5)
C5 C6 1.393(4)
C6 C7 1.397(4)
C6 C9 1.460(4)
C7 C8 1.373(4)
C10 C15 1.385(4)
C10 C11 1.403(6)
C11 C12 1.401(7)
C12 C13 1.368(8)
C13 C14 1.307(6)
C14 C15 1.365(5)
O1S S1SB 1.499(9)
O1S S1SA 1.508(2)
S1SA C3S 1.742(6)
S1SA C2S 1.780(5)
S1SB C3S 1.692(13)
S1SB C2S 1.748(12)

loop_
_geom_hbond_atom_site_label_D
_geom_hbond_atom_site_label_H
_geom_hbond_atom_site_label_A
_geom_hbond_distance_DH
_geom_hbond_distance_HA
_geom_hbond_distance_DA
_geom_hbond_angle_DHA
_geom_hbond_site_symmetry_A
C2S H216 S1 0.96 2.97 3.811(6) 147.1 3_767
N2 H2 S1SA 0.86 2.98 3.818(3) 163.9 4_566
N2 H2 O1S 0.86 2.05 2.900(3) 167.3 4_566
C2 H2A O1S 0.93 2.54 3.337(4) 144.3 4_566
N1 H1B S1SB 0.86 2.97 3.703(10) 144.1 1_556
N1 H1B O1S 0.86 2.12 2.957(4) 165.7 1_556
